data_1573077
loop_
_publ_author_name
'Schollmeyer, Dieter'
'Kammler, Claudia'
'Detert, Heiner'

_publ_section_title
;
 3aH,4H,5H,8H,9H,9aH-Cycloocta[d][1,3]dioxole-2-thione
;
_journal_coeditor_code BT4155
_journal_issue 11
_journal_name_full IUCrData
_journal_paper_doi 10.1107/S2414314624010198
_journal_volume 9
_journal_year 2024
_chemical_formula_iupac 'C9 H12 O2 S'
_chemical_formula_moiety 'C9 H12 O2 S'
_chemical_formula_sum 'C9 H12 O2 S'
_chemical_formula_weight 184.25
_chemical_name_systematic
3a<i>H</i>,4<i>H</i>,5<i>H</i>,8<i>H</i>,9<i>H</i>,9a<i>H</i>-Cycloocta[<i>d</i>][1,3]dioxole-2-thione
_space_group_crystal_system orthorhombic
_space_group_IT_number 33
_space_group_name_Hall 'P 2c -2n'
_space_group_name_H-M_alt 'P n a 21'
_atom_sites_solution_hydrogens geom
_atom_sites_solution_primary dual
_audit_creation_method SHELXL-2019/3
_cell_angle_alpha 90
_cell_angle_beta 90
_cell_angle_gamma 90
_cell_formula_units_Z 4
_cell_length_a 7.5555(9)
_cell_length_b 15.7119(17)
_cell_length_c 7.4892(8)
_cell_measurement_reflns_used 3621
_cell_measurement_temperature 120(2)
_cell_measurement_theta_max 28.20
_cell_measurement_theta_min 2.99
_cell_volume 889.05(17)
_computing_cell_refinement
;
X-Area Recipe 1.36.0.0 (Stoe & Cie, 2020)
;
_computing_data_collection
;
X-Area WinXpose 2.0.22.0 (Stoe & Cie, 2020)
;
_computing_data_reduction
;
X-Area Integrate 1.77.0.0 (Stoe & Cie, 2020)
;
_computing_molecular_graphics
;
PLATON (Spek, 2020)
;
_computing_structure_refinement
;
<i>SHELXL2019/2</i> (Sheldrick, 2015b)
;
_computing_structure_solution
;
<i>SHELXT2014</i> (Sheldrick, 2015a)
;
_diffrn_ambient_temperature 120(2)
_diffrn_detector_area_resol_mean 6.67
_diffrn_measured_fraction_theta_full 0.999
_diffrn_measured_fraction_theta_max 0.993
_diffrn_measurement_device_type 'Stoe IPDS 2T'
_diffrn_measurement_method 'rotation method, \w scans'
_diffrn_radiation_type MoK\a
_diffrn_radiation_wavelength 0.71073
_diffrn_reflns_av_R_equivalents 0.0551
_diffrn_reflns_av_unetI/netI 0.0616
_diffrn_reflns_limit_h_max 9
_diffrn_reflns_limit_h_min -9
_diffrn_reflns_limit_k_max 20
_diffrn_reflns_limit_k_min -20
_diffrn_reflns_limit_l_max 8
_diffrn_reflns_limit_l_min -9
_diffrn_reflns_number 3713
_diffrn_reflns_theta_full 25.242
_diffrn_reflns_theta_max 27.959
_diffrn_reflns_theta_min 2.992
_diffrn_source 'sealed X-ray tube, 12x0.4mm long-fine focus'
_exptl_absorpt_coefficient_mu 0.319
_exptl_absorpt_correction_T_max 0.9885
_exptl_absorpt_correction_T_min 0.8984
_exptl_absorpt_correction_type integration
_exptl_crystal_colour colorless
_exptl_crystal_density_diffrn 1.377
_exptl_crystal_description needle
_exptl_crystal_F_000 392
_exptl_crystal_size_max 0.570
_exptl_crystal_size_mid 0.090
_exptl_crystal_size_min 0.030
_refine_diff_density_max 0.315
_refine_diff_density_min -0.290
_refine_ls_abs_structure_details
;
 Classical Flack method preferred over Parsons because s.u. lower.
;
_refine_ls_abs_structure_Flack 0.3(3)
_refine_ls_extinction_method none
_refine_ls_goodness_of_fit_ref 1.096
_refine_ls_hydrogen_treatment constr
_refine_ls_matrix_type full
_refine_ls_number_parameters 121
_refine_ls_number_reflns 1963
_refine_ls_number_restraints 6
_refine_ls_restrained_S_all 1.094
_refine_ls_R_factor_all 0.1109
_refine_ls_R_factor_gt 0.0698
_refine_ls_shift/su_max 0.002
_refine_ls_shift/su_mean 0.000
_refine_ls_structure_factor_coef Fsqd
_refine_ls_weighting_details 'w=1/[\s^2^(Fo^2^)+(0.0349P)^2^+2.2293P] where P=(Fo^2^+2Fc^2^)/3'
_refine_ls_weighting_scheme calc
_refine_ls_wR_factor_gt 0.1361
_refine_ls_wR_factor_ref 0.1594
_reflns_number_gt 1439
_reflns_number_total 1963
_reflns_threshold_expression 'I > 2\s(I)'
_cod_data_source_file bt4155.cif
_cod_data_source_block I
_cod_database_code 1573077
_shelx_space_group_comment
;
The symmetry employed for this shelxl refinement is uniquely defined
by the following loop, which should always be used as a source of
symmetry information in preference to the above space-group names.
They are only intended as comments.
;
_shelx_estimated_absorpt_t_min 0.839
_shelx_estimated_absorpt_t_max 0.991

loop_
_space_group_symop_operation_xyz
'x, y, z'
'-x, -y, z+1/2'
'x+1/2, -y+1/2, z'
'-x+1/2, y+1/2, z+1/2'

loop_
_atom_site_type_symbol
_atom_site_label
_atom_site_fract_x
_atom_site_fract_y
_atom_site_fract_z
_atom_site_U_iso_or_equiv
_atom_site_adp_type
_atom_site_calc_flag
_atom_site_occupancy
_atom_site_disorder_assembly
_atom_site_disorder_group
C C1 0.5985(9) 0.3473(4) 0.6938(9) 0.0291(14) Uani d 1 . .
O O2 0.5867(7) 0.3159(3) 0.5280(6) 0.0292(12) Uani d 0.9 A 1
C C3 0.4227(10) 0.3437(5) 0.4437(10) 0.0267(15) Uani d 0.9 A 1
H H3 0.335024 0.296075 0.443307 0.032 Uiso calc 0.9 A 1
C C4 0.4633(10) 0.3704(5) 0.2539(10) 0.0324(16) Uani d 1 . .
H H4A 0.495129 0.319495 0.183013 0.039 Uiso calc 0.9 A 1
H H4B 0.566653 0.409199 0.254135 0.039 Uiso calc 0.9 A 1
H H4C 0.448687 0.307895 0.247867 0.039 Uiso calc 0.1 A 2
H H4D 0.575352 0.386047 0.193598 0.039 Uiso calc 0.1 A 2
C C5 0.3070(9) 0.4151(5) 0.1658(9) 0.0350(16) Uani d 1 . .
H H5A 0.293459 0.472383 0.219282 0.042 Uiso calc 1 . .
H H5B 0.332900 0.422742 0.037191 0.042 Uiso calc 1 . .
C C6 0.1361(10) 0.3678(4) 0.1850(10) 0.0357(17) Uani d 1 . .
H H6 0.107377 0.326913 0.096048 0.043 Uiso calc 1 . .
C C7 0.0227(9) 0.3789(4) 0.3170(11) 0.0334(16) Uani d 1 . .
H H7 -0.080012 0.344029 0.318413 0.040 Uiso calc 1 . .
C C8 0.0442(10) 0.4430(4) 0.4663(10) 0.0349(16) Uani d 1 . .
H H8A -0.073915 0.455640 0.517033 0.042 Uiso calc 1 . .
H H8B 0.091387 0.496579 0.415429 0.042 Uiso calc 1 . .
C C9 0.1672(9) 0.4140(5) 0.6185(9) 0.0335(17) Uani d 1 . .
H H9A 0.150571 0.452070 0.722425 0.040 Uiso calc 0.9 B 1
H H9B 0.133462 0.355718 0.655515 0.040 Uiso calc 0.9 B 1
H H9C 0.094452 0.382082 0.705681 0.040 Uiso calc 0.1 C 2
H H9D 0.211017 0.465622 0.679986 0.040 Uiso calc 0.1 C 2
C C10 0.3590(11) 0.4144(5) 0.5659(10) 0.0307(17) Uani d 0.9 A 1
H H10 0.390122 0.470873 0.512854 0.037 Uiso calc 0.9 A 1
O O11 0.4647(7) 0.4000(4) 0.7264(6) 0.0317(13) Uani d 0.9 A 1
S S12 0.7542(3) 0.32268(11) 0.8348(3) 0.0398(4) Uani d 1 . .
O O2A 0.635(6) 0.375(3) 0.523(6) 0.0292(12) Uani d 0.1 A 2
C C3A 0.465(6) 0.400(4) 0.446(4) 0.0267(15) Uani d 0.1 A 2
H H3A 0.449620 0.463421 0.452080 0.032 Uiso calc 0.1 A 2
C C10A 0.335(7) 0.357(4) 0.570(6) 0.0307(17) Uani d 0.1 A 2
H H10A 0.297608 0.300001 0.521916 0.037 Uiso calc 0.1 A 2
O O11A 0.430(3) 0.347(3) 0.740(5) 0.0317(13) Uani d 0.1 A 2

loop_
_atom_site_aniso_label
_atom_site_aniso_U_11
_atom_site_aniso_U_22
_atom_site_aniso_U_33
_atom_site_aniso_U_12
_atom_site_aniso_U_13
_atom_site_aniso_U_23
C1 0.037(4) 0.032(3) 0.018(3) -0.007(3) 0.000(3) 0.001(3)
O2 0.031(3) 0.035(3) 0.021(3) 0.005(2) 0.000(2) -0.001(2)
C3 0.027(4) 0.027(3) 0.027(4) 0.000(3) 0.000(3) 0.004(3)
C4 0.040(4) 0.035(4) 0.022(4) 0.003(3) 0.005(3) 0.003(3)
C5 0.046(4) 0.043(4) 0.016(3) 0.005(4) 0.001(3) 0.000(3)
C6 0.046(4) 0.033(3) 0.028(4) 0.002(3) -0.013(4) -0.002(3)
C7 0.034(3) 0.029(3) 0.038(5) 0.000(3) -0.005(4) 0.001(3)
C8 0.036(4) 0.035(3) 0.034(4) 0.010(3) 0.004(3) 0.001(3)
C9 0.040(4) 0.036(4) 0.025(4) 0.006(3) 0.003(3) -0.001(3)
C10 0.045(5) 0.029(4) 0.019(4) 0.005(4) -0.001(3) 0.000(3)
O11 0.041(3) 0.037(3) 0.017(3) 0.004(3) -0.003(2) -0.005(2)
S12 0.0412(8) 0.0489(9) 0.0293(8) -0.0041(10) -0.0065(9) 0.0080(10)
O2A 0.031(3) 0.035(3) 0.021(3) 0.005(2) 0.000(2) -0.001(2)
C3A 0.027(4) 0.027(3) 0.027(4) 0.000(3) 0.000(3) 0.004(3)
C10A 0.045(5) 0.029(4) 0.019(4) 0.005(4) -0.001(3) 0.000(3)
O11A 0.041(3) 0.037(3) 0.017(3) 0.004(3) -0.003(2) -0.005(2)

loop_
_atom_type_symbol
_atom_type_description
_atom_type_scat_dispersion_real
_atom_type_scat_dispersion_imag
_atom_type_scat_source
C C 0.0033 0.0016 'International Tables Vol C Tables 4.2.6.8 and 6.1.1.4'
H H 0.0000 0.0000 'International Tables Vol C Tables 4.2.6.8 and 6.1.1.4'
O O 0.0106 0.0060 'International Tables Vol C Tables 4.2.6.8 and 6.1.1.4'
S S 0.1246 0.1234 'International Tables Vol C Tables 4.2.6.8 and 6.1.1.4'

loop_
_geom_angle_atom_site_label_1
_geom_angle_atom_site_label_2
_geom_angle_atom_site_label_3
_geom_angle_site_symmetry_1
_geom_angle_site_symmetry_3
_geom_angle
_geom_angle_publ_flag
O11 C1 O2 . . 110.5(6) ?
O11A C1 O2A . . 116(3) ?
O11A C1 S12 . . 122(2) ?
O11 C1 S12 . . 125.4(5) ?
O2 C1 S12 . . 124.2(5) ?
O2A C1 S12 . . 122.2(17) ?
C1 O2 C3 . . 110.3(5) ?
O2 C3 C4 . . 108.5(6) ?
O2 C3 C10 . . 103.2(6) ?
C4 C3 C10 . . 115.3(6) ?
O2 C3 H3 . . 109.8 ?
C4 C3 H3 . . 109.8 ?
C10 C3 H3 . . 109.8 ?
C3 C4 C5 . . 112.2(6) ?
C3A C4 C5 . . 105.9(18) ?
C3 C4 H4A . . 109.2 ?
C5 C4 H4A . . 109.2 ?
C3 C4 H4B . . 109.2 ?
C5 C4 H4B . . 109.2 ?
H4A C4 H4B . . 107.9 ?
C3A C4 H4C . . 110.5 ?
C5 C4 H4C . . 110.5 ?
C3A C4 H4D . . 110.5 ?
C5 C4 H4D . . 110.5 ?
H4C C4 H4D . . 108.7 ?
C6 C5 C4 . . 113.4(6) ?
C6 C5 H5A . . 108.9 ?
C4 C5 H5A . . 108.9 ?
C6 C5 H5B . . 108.9 ?
C4 C5 H5B . . 108.9 ?
H5A C5 H5B . . 107.7 ?
C7 C6 C5 . . 124.5(7) ?
C7 C6 H6 . . 117.8 ?
C5 C6 H6 . . 117.8 ?
C6 C7 C8 . . 124.9(6) ?
C6 C7 H7 . . 117.6 ?
C8 C7 H7 . . 117.6 ?
C7 C8 C9 . . 114.5(6) ?
C7 C8 H8A . . 108.6 ?
C9 C8 H8A . . 108.6 ?
C7 C8 H8B . . 108.6 ?
C9 C8 H8B . . 108.6 ?
H8A C8 H8B . . 107.6 ?
C10 C9 C8 . . 112.8(6) ?
C8 C9 C10A . . 118.6(17) ?
C10 C9 H9A . . 109.0 ?
C8 C9 H9A . . 109.0 ?
C10 C9 H9B . . 109.0 ?
C8 C9 H9B . . 109.0 ?
H9A C9 H9B . . 107.8 ?
C8 C9 H9C . . 107.7 ?
C10A C9 H9C . . 107.7 ?
C8 C9 H9D . . 107.7 ?
C10A C9 H9D . . 107.7 ?
H9C C9 H9D . . 107.1 ?
O11 C10 C9 . . 108.1(5) ?
O11 C10 C3 . . 102.1(6) ?
C9 C10 C3 . . 117.5(7) ?
O11 C10 H10 . . 109.6 ?
C9 C10 H10 . . 109.6 ?
C3 C10 H10 . . 109.6 ?
C1 O11 C10 . . 111.1(5) ?
C1 O2A C3A . . 106(3) ?
O2A C3A C4 . . 107(3) ?
O2A C3A C10A . . 102(4) ?
C4 C3A C10A . . 116(4) ?
O2A C3A H3A . . 110.4 ?
C4 C3A H3A . . 110.4 ?
C10A C3A H3A . . 110.4 ?
O11A C10A C3A . . 105(4) ?
O11A C10A C9 . . 104(4) ?
C3A C10A C9 . . 113(4) ?
O11A C10A H10A . . 111.2 ?
C3A C10A H10A . . 111.2 ?
C9 C10A H10A . . 111.2 ?
C1 O11A C10A . . 104(3) ?

loop_
_geom_bond_atom_site_label_1
_geom_bond_atom_site_label_2
_geom_bond_site_symmetry_2
_geom_bond_distance
_geom_bond_publ_flag
C1 O11A . 1.32(3) ?
C1 O11 . 1.330(8) ?
C1 O2 . 1.339(8) ?
C1 O2A . 1.38(5) ?
C1 S12 . 1.627(7) ?
O2 C3 . 1.458(8) ?
C3 C4 . 1.514(10) ?
C3 C10 . 1.517(10) ?
C3 H3 . 1.0000 ?
C4 C3A . 1.51(3) ?
C4 C5 . 1.524(10) ?
C4 H4A . 0.9900 ?
C4 H4B . 0.9900 ?
C4 H4C . 0.9900 ?
C4 H4D . 0.9900 ?
C5 C6 . 1.497(10) ?
C5 H5A . 0.9900 ?
C5 H5B . 0.9900 ?
C6 C7 . 1.320(10) ?
C6 H6 . 0.9500 ?
C7 C8 . 1.515(10) ?
C7 H7 . 0.9500 ?
C8 C9 . 1.539(10) ?
C8 H8A . 0.9900 ?
C8 H8B . 0.9900 ?
C9 C10 . 1.502(10) ?
C9 C10A . 1.60(7) ?
C9 H9A . 0.9900 ?
C9 H9B . 0.9900 ?
C9 H9C . 0.9900 ?
C9 H9D . 0.9900 ?
C10 O11 . 1.461(8) ?
C10 H10 . 1.0000 ?
O2A C3A . 1.46(3) ?
C3A C10A . 1.52(3) ?
C3A H3A . 1.0000 ?
C10A O11A . 1.47(3) ?
C10A H10A . 1.0000 ?

loop_
_geom_torsion_atom_site_label_1
_geom_torsion_atom_site_label_2
_geom_torsion_atom_site_label_3
_geom_torsion_atom_site_label_4
_geom_torsion_site_symmetry_1
_geom_torsion_site_symmetry_2
_geom_torsion_site_symmetry_3
_geom_torsion_site_symmetry_4
_geom_torsion
_geom_torsion_publ_flag
O11 C1 O2 C3 . . . . -5.2(7) ?
S12 C1 O2 C3 . . . . 174.1(5) ?
C1 O2 C3 C4 . . . . 136.5(6) ?
C1 O2 C3 C10 . . . . 13.7(7) ?
O2 C3 C4 C5 . . . . -169.9(6) ?
C10 C3 C4 C5 . . . . -54.7(9) ?
C3 C4 C5 C6 . . . . -49.4(8) ?
C3A C4 C5 C6 . . . . -87(2) ?
C4 C5 C6 C7 . . . . 91.1(8) ?
C5 C6 C7 C8 . . . . 2.1(11) ?
C6 C7 C8 C9 . . . . -81.3(9) ?
C7 C8 C9 C10 . . . . 72.8(8) ?
C7 C8 C9 C10A . . . . 35(3) ?
C8 C9 C10 O11 . . . . 170.6(6) ?
C8 C9 C10 C3 . . . . -74.7(9) ?
O2 C3 C10 O11 . . . . -15.9(7) ?
C4 C3 C10 O11 . . . . -134.1(6) ?
O2 C3 C10 C9 . . . . -134.0(6) ?
C4 C3 C10 C9 . . . . 107.9(7) ?
O2 C1 O11 C10 . . . . -6.3(8) ?
S12 C1 O11 C10 . . . . 174.4(5) ?
C9 C10 O11 C1 . . . . 138.8(6) ?
C3 C10 O11 C1 . . . . 14.3(8) ?
O11A C1 O2A C3A . . . . 2(5) ?
S12 C1 O2A C3A . . . . -173(3) ?
C1 O2A C3A C4 . . . . -140(3) ?
C1 O2A C3A C10A . . . . -17(5) ?
C5 C4 C3A O2A . . . . -167(3) ?
C5 C4 C3A C10A . . . . 80(4) ?
O2A C3A C10A O11A . . . . 26(6) ?
C4 C3A C10A O11A . . . . 142(4) ?
O2A C3A C10A C9 . . . . 139(4) ?
C4 C3A C10A C9 . . . . -105(4) ?
C8 C9 C10A O11A . . . . 175(3) ?
C8 C9 C10A C3A . . . . 61(4) ?
O2A C1 O11A C10A . . . . 15(5) ?
S12 C1 O11A C10A . . . . -170(3) ?
C3A C10A O11A C1 . . . . -25(6) ?
C9 C10A O11A C1 . . . . -144(3) ?
